data_7003515
loop_
_publ_author_name
'Fern\'andez, D.'
'Garc\'ia-Seijo, M. I.'
'Bardaj\'i, M.'
'Laguna, A.'
'Garc\'ia-Fern\'andez, M. E.'

_publ_section_title
;
 Gold(i) and silver(i) complexes containing a tripodal tetraphosphine
 ligand: influence of the halogen and stoichiometry on the properties.
 The X-ray crystal structure of two gold(i) dimeric aggregates
;
_journal_issue 19
_journal_name_full 'Dalton Transactions'
_journal_page_first 2633
_journal_page_last 2642
_journal_paper_doi 10.1039/B716736A
_journal_year 2008
_chemical_formula_sum 'C92 H108 Au8 I8 O4 P8 S4'
_chemical_formula_weight 4244.72
_chemical_name_common (Au4(PP3)I4).2DMSO
_chemical_name_systematic
;
[Au4(PP3)I4].2DMSO
;
_space_group_IT_number 15
_symmetry_cell_setting monoclinic
_symmetry_space_group_name_Hall '-C 2yc'
_symmetry_space_group_name_H-M 'C 1 2/c 1'
_atom_sites_solution_hydrogens geom
_atom_sites_solution_primary direct
_atom_sites_solution_secondary difmap
_audit_creation_method SHELXL-97
_cell_angle_alpha 90.000(5)
_cell_angle_beta 112.735(5)
_cell_angle_gamma 90.000(5)
_cell_formula_units_Z 4
_cell_length_a 25.449(5)
_cell_length_b 23.715(5)
_cell_length_c 20.506(5)
_cell_measurement_reflns_used 917
_cell_measurement_temperature 293(2)
_cell_measurement_theta_max 22.235
_cell_measurement_theta_min 2.775
_cell_volume 11414(4)
_computing_cell_refinement 'BRUKER Smart'
_computing_data_collection 'BRUKER Smart'
_computing_data_reduction 'BRUKER Shelxtl'
_computing_molecular_graphics 'ORTEP-3 for Windows (Farrugia, 1997)'
_computing_publication_material 'WinGX publication routines (Farrugia, 1999)'
_computing_structure_refinement 'SHELXL-97 (Sheldrick, 1997)'
_computing_structure_solution SIR-92
_diffrn_ambient_temperature 293(2)
_diffrn_measured_fraction_theta_full 0.997
_diffrn_measured_fraction_theta_max 0.997
_diffrn_measurement_device_type 'Smart-CCD-1000 BRUKER'
_diffrn_measurement_method 'omega scans'
_diffrn_radiation_monochromator graphite
_diffrn_radiation_source 'fine-focus sealed tube'
_diffrn_radiation_type MoK\a
_diffrn_radiation_wavelength 0.71069
_diffrn_reflns_av_R_equivalents 0.0715
_diffrn_reflns_av_sigmaI/netI 0.0804
_diffrn_reflns_limit_h_max 27
_diffrn_reflns_limit_h_min -29
_diffrn_reflns_limit_k_max 27
_diffrn_reflns_limit_k_min 0
_diffrn_reflns_limit_l_max 24
_diffrn_reflns_limit_l_min 0
_diffrn_reflns_number 30837
_diffrn_reflns_theta_full 24.72
_diffrn_reflns_theta_max 24.72
_diffrn_reflns_theta_min 1.22
_exptl_absorpt_coefficient_mu 12.633
_exptl_absorpt_correction_T_max 0.5178
_exptl_absorpt_correction_T_min 0.1515
_exptl_absorpt_correction_type empirical
_exptl_absorpt_process_details Sadabs
_exptl_crystal_colour yellow
_exptl_crystal_density_diffrn 2.470
_exptl_crystal_density_method 'not measured'
_exptl_crystal_description needle
_exptl_crystal_F_000 7728
_exptl_crystal_size_max 0.24
_exptl_crystal_size_mid 0.07
_exptl_crystal_size_min 0.06
_refine_diff_density_max 4.268
_refine_diff_density_min -4.104
_refine_diff_density_rms 0.402
_refine_ls_extinction_coef 0.00016(2)
_refine_ls_extinction_expression Fc^*^=kFc[1+0.001xFc^2^\l^3^/sin(2\q)]^-1/4^
_refine_ls_extinction_method SHELXL
_refine_ls_goodness_of_fit_ref 1.018
_refine_ls_hydrogen_treatment mixed
_refine_ls_matrix_type full
_refine_ls_number_parameters 520
_refine_ls_number_reflns 9711
_refine_ls_number_restraints 0
_refine_ls_restrained_S_all 1.018
_refine_ls_R_factor_all 0.1635
_refine_ls_R_factor_gt 0.0812
_refine_ls_shift/su_max 0.115
_refine_ls_shift/su_mean 0.016
_refine_ls_structure_factor_coef Fsqd
_refine_ls_weighting_details 'calc w=1/[\s^2^(Fo^2^)+(0.1891P)^2^+285.7011P] where P=(Fo^2^+2Fc^2^)/3'
_refine_ls_weighting_scheme calc
_refine_ls_wR_factor_gt 0.2345
_refine_ls_wR_factor_ref 0.3202
_reflns_number_gt 4959
_reflns_number_total 7728
_reflns_threshold_expression >2sigma(I)
_cod_data_source_file B716736A.txt
_cod_data_source_block 17
_cod_depositor_comments
;
The following automatic conversions were performed:
'_symmetry_cell_setting' value 'Monoclinic' changed to 'monoclinic'
according to '/home/saulius/struct/CIF-dictionaries/cif_core.dic'
dictionary named 'cif_core.dic' version 2.4.1 from 2010-06-29.

Automatic conversion script
Id: cif_fix_enum 1527 2010-12-29 10:47:43Z saulius 
;
_cod_original_sg_symbol_H-M C2/c
_cod_database_code 7003515

loop_
_symmetry_equiv_pos_as_xyz
'x, y, z'
'-x, y, -z+1/2'
'x+1/2, y+1/2, z'
'-x+1/2, y+1/2, -z+1/2'
'-x, -y, -z'
'x, -y, z-1/2'
'-x+1/2, -y+1/2, -z'
'x+1/2, -y+1/2, z-1/2'

loop_
_atom_site_label
_atom_site_type_symbol
_atom_site_fract_x
_atom_site_fract_y
_atom_site_fract_z
_atom_site_U_iso_or_equiv
_atom_site_adp_type
_atom_site_occupancy
_atom_site_symmetry_multiplicity
_atom_site_calc_flag
_atom_site_refinement_flags
_atom_site_disorder_assembly
_atom_site_disorder_group
C1 C 0.1577(13) 0.2415(10) 0.1262(14) 0.059(7) Uani 1 1 d . . .
H1A H 0.1183 0.2360 0.0944 0.071 Uiso 1 1 calc R . .
H1B H 0.1692 0.2090 0.1572 0.071 Uiso 1 1 calc R . .
C2 C 0.1619(13) 0.2959(12) 0.1720(14) 0.067(8) Uani 1 1 d . . .
H2A H 0.1393 0.3260 0.1422 0.081 Uiso 1 1 calc R . .
H2B H 0.2011 0.3084 0.1932 0.081 Uiso 1 1 calc R . .
C3 C 0.1698(11) 0.1967(10) 0.0040(13) 0.056(7) Uani 1 1 d . . .
H3A H 0.1298 0.2058 -0.0201 0.067 Uiso 1 1 calc R . .
H3B H 0.1878 0.2017 -0.0296 0.067 Uiso 1 1 calc R . .
C4 C 0.1751(11) 0.1355(10) 0.0262(13) 0.059(7) Uani 1 1 d . . .
H4A H 0.1592 0.1305 0.0618 0.071 Uiso 1 1 calc R . .
H4B H 0.2151 0.1252 0.0472 0.071 Uiso 1 1 calc R . .
C5 C 0.1890(9) 0.3140(9) 0.0294(12) 0.042(5) Uani 1 1 d . . .
H5A H 0.2056 0.3432 0.0644 0.051 Uiso 1 1 calc R . .
H5B H 0.2095 0.3140 -0.0019 0.051 Uiso 1 1 calc R . .
C6 C 0.1277(10) 0.3298(10) -0.0136(13) 0.055(6) Uani 1 1 d . . .
H6A H 0.1071 0.3342 0.0172 0.066 Uiso 1 1 calc R . .
H6B H 0.1094 0.3004 -0.0477 0.066 Uiso 1 1 calc R . .
C7 C 0.1920(16) 0.2432(12) 0.3109(15) 0.12(2) Uani 1 1 d G . .
C8 C 0.246(2) 0.2422(17) 0.308(2) 0.22(4) Uani 1 1 d G . .
H8 H 0.2506 0.2539 0.2678 0.264 Uiso 1 1 calc R . .
C9 C 0.2925(16) 0.224(2) 0.367(3) 0.43(11) Uani 1 1 d G . .
H9 H 0.3285 0.2232 0.3651 0.520 Uiso 1 1 calc R . .
C10 C 0.285(2) 0.206(2) 0.428(2) 0.37(9) Uani 1 1 d G . .
H10 H 0.3166 0.1942 0.4666 0.440 Uiso 1 1 calc R . .
C11 C 0.232(3) 0.207(2) 0.4300(18) 0.25(4) Uani 1 1 d G . .
H11 H 0.2268 0.1957 0.4707 0.296 Uiso 1 1 calc R . .
C12 C 0.1849(19) 0.2257(18) 0.372(2) 0.18(3) Uani 1 1 d G . .
H12 H 0.1489 0.2264 0.3734 0.212 Uiso 1 1 calc R . .
C13 C 0.1261(10) 0.3485(7) 0.2733(12) 0.072(8) Uani 1 1 d G . .
C14 C 0.0760(10) 0.3597(10) 0.2830(17) 0.19(3) Uani 1 1 d G . .
H14 H 0.0482 0.3320 0.2734 0.231 Uiso 1 1 calc R . .
C15 C 0.0675(11) 0.4124(11) 0.3070(18) 0.37(8) Uani 1 1 d G . .
H15 H 0.0340 0.4199 0.3134 0.445 Uiso 1 1 calc R . .
C16 C 0.1091(13) 0.4538(8) 0.3213(15) 0.125(18) Uani 1 1 d G . .
H16 H 0.1034 0.4891 0.3374 0.150 Uiso 1 1 calc R . .
C17 C 0.1592(11) 0.4426(9) 0.3116(15) 0.110(13) Uani 1 1 d G . .
H17 H 0.1870 0.4704 0.3212 0.132 Uiso 1 1 calc R . .
C18 C 0.1677(9) 0.3900(10) 0.2876(14) 0.097(12) Uani 1 1 d G . .
H18 H 0.2012 0.3825 0.2811 0.117 Uiso 1 1 calc R . .
C19 C 0.1494(12) 0.0182(11) -0.0111(18) 0.068(8) Uani 1 1 d . . .
C20 C 0.1282(13) -0.0269(15) -0.0590(17) 0.084(10) Uani 1 1 d . . .
H20 H 0.1106 -0.0217 -0.1076 0.101 Uiso 1 1 calc R . .
C21 C 0.1361(19) -0.0819(16) -0.026(3) 0.114(16) Uani 1 1 d . . .
H21 H 0.1224 -0.1128 -0.0560 0.137 Uiso 1 1 calc R . .
C22 C 0.159(2) -0.091(2) 0.037(3) 0.15(2) Uani 1 1 d . . .
H22 H 0.1602 -0.1278 0.0534 0.177 Uiso 1 1 calc R . .
C23 C 0.1859(16) -0.0461(16) 0.088(2) 0.094(11) Uani 1 1 d . . .
H23 H 0.2061 -0.0531 0.1364 0.113 Uiso 1 1 calc R . .
C24 C 0.1784(12) 0.0065(12) 0.0602(15) 0.062(7) Uani 1 1 d . . .
H24 H 0.1937 0.0366 0.0906 0.075 Uiso 1 1 calc R . .
C25 C 0.0652(12) 0.1037(13) -0.0759(14) 0.072(9) Uani 1 1 d . . .
C26 C 0.0340(13) 0.096(2) -0.0319(18) 0.119(17) Uani 1 1 d . . .
H26 H 0.0549 0.0872 0.0154 0.143 Uiso 1 1 calc R . .
C27 C -0.0239(17) 0.100(4) -0.053(3) 0.32(7) Uani 1 1 d . . .
H27 H -0.0432 0.0848 -0.0265 0.384 Uiso 1 1 calc R . .
C28 C -0.0518(19) 0.128(3) -0.117(3) 0.19(3) Uani 1 1 d . . .
H28 H -0.0890 0.1407 -0.1287 0.227 Uiso 1 1 calc R . .
C29 C -0.0275(16) 0.137(2) -0.160(2) 0.14(2) Uani 1 1 d . . .
H29 H -0.0490 0.1497 -0.2054 0.166 Uiso 1 1 calc R . .
C30 C 0.0339(14) 0.1289(18) -0.1380(18) 0.098(12) Uani 1 1 d . . .
H30 H 0.0517 0.1410 -0.1675 0.117 Uiso 1 1 calc R . .
C31 C 0.3394(12) 0.0509(11) -0.0093(15) 0.066(8) Uani 1 1 d . . .
C32 C 0.3541(12) 0.0488(14) -0.0677(15) 0.072(9) Uani 1 1 d . . .
H32 H 0.3809 0.0733 -0.0726 0.087 Uiso 1 1 calc R . .
C33 C 0.3272(15) 0.0091(14) -0.1176(18) 0.087(10) Uani 1 1 d . . .
H33 H 0.3368 0.0082 -0.1570 0.105 Uiso 1 1 calc R . .
C34 C 0.2920(15) -0.0253(16) -0.1163(19) 0.089(11) Uani 1 1 d . . .
H34 H 0.2738 -0.0500 -0.1533 0.107 Uiso 1 1 calc R . .
C35 C 0.2818(15) -0.0243(18) -0.057(3) 0.124(17) Uani 1 1 d . . .
H35 H 0.2578 -0.0522 -0.0518 0.149 Uiso 1 1 calc R . .
C36 C 0.3027(12) 0.0127(13) -0.0036(19) 0.082(10) Uani 1 1 d . . .
H36 H 0.2922 0.0120 0.0352 0.098 Uiso 1 1 calc R . .
C37 C 0.4484(11) 0.0844(11) 0.1045(13) 0.056(7) Uani 1 1 d . . .
C38 C 0.4678(14) 0.0346(13) 0.0921(16) 0.084(10) Uani 1 1 d . . .
H38 H 0.4426 0.0085 0.0623 0.101 Uiso 1 1 calc R . .
C39 C 0.5264(14) 0.0218(18) 0.125(2) 0.116(15) Uani 1 1 d . . .
H39 H 0.5410 -0.0114 0.1143 0.139 Uiso 1 1 calc R . .
C40 C 0.5606(13) 0.0599(18) 0.171(2) 0.113(14) Uani 1 1 d . . .
H40 H 0.5993 0.0517 0.1927 0.135 Uiso 1 1 calc R . .
C41 C 0.5431(16) 0.1073(16) 0.188(2) 0.107(14) Uani 1 1 d . . .
H41 H 0.5676 0.1315 0.2222 0.128 Uiso 1 1 calc R . .
C42 C 0.4847(16) 0.1195(18) 0.1523(19) 0.116(16) Uani 1 1 d . . .
H42 H 0.4707 0.1533 0.1621 0.140 Uiso 1 1 calc R . .
P1 P 0.2010(3) 0.2455(3) 0.0753(3) 0.0484(15) Uani 1 1 d . . .
P2 P 0.1351(4) 0.2793(3) 0.2424(5) 0.069(2) Uani 1 1 d . . .
P3 P 0.1385(3) 0.0891(3) -0.0483(4) 0.0558(18) Uani 1 1 d . . .
P4 P 0.3729(3) 0.1034(3) 0.0598(3) 0.0461(15) Uani 1 1 d . . .
I1 I 0.39764(13) 0.24277(13) 0.19789(18) 0.1198(11) Uani 1 1 d . . .
I2 I -0.0400(3) 0.1914(4) 0.1369(5) 0.411(8) Uani 1 1 d . . .
I3 I 0.20434(15) 0.11358(16) -0.22755(17) 0.1288(11) Uani 1 1 d . . .
I4 I 0.28302(14) 0.10561(14) 0.21919(15) 0.1163(10) Uani 1 1 d . . .
Au1 Au 0.29487(4) 0.23804(4) 0.13690(5) 0.0541(4) Uani 1 1 d . . .
Au2 Au 0.05219(8) 0.23244(8) 0.19874(11) 0.1137(7) Uani 1 1 d . . .
Au3 Au 0.16987(5) 0.10146(5) -0.13512(6) 0.0621(4) Uani 1 1 d . . .
Au4 Au 0.32939(4) 0.10901(4) 0.13668(5) 0.0519(4) Uani 1 1 d . . .
S2 S 0.0995(16) -0.0913(16) -0.299(2) 0.168(12) Uiso 0.50 1 d P A 1
O2 O 0.1119(14) -0.1063(14) -0.3578(18) 0.150(12) Uiso 1 1 d . . .
C200 C 0.061(3) -0.037(4) -0.334(4) 0.28(4) Uiso 1 1 d . . .
H20A H 0.0332 -0.0478 -0.3797 0.421 Uiso 1 1 calc R A 1
H20B H 0.0852 -0.0082 -0.3405 0.421 Uiso 1 1 calc R A 1
H20C H 0.0428 -0.0240 -0.3047 0.421 Uiso 1 1 calc R A 1
C201 C 0.149(3) -0.081(3) -0.222(4) 0.23(3) Uiso 1 1 d . . .
H20D H 0.1714 -0.1140 -0.2064 0.351 Uiso 1 1 calc R A 1
H20E H 0.1315 -0.0716 -0.1887 0.351 Uiso 1 1 calc R A 1
H20F H 0.1722 -0.0498 -0.2242 0.351 Uiso 1 1 calc R A 1
S22 S 0.1299(12) -0.0552(12) -0.3076(14) 0.127(8) Uiso 0.50 1 d P A 2
S1 S 0.9836(8) 0.3364(11) 0.0528(16) 0.256(12) Uani 1 1 d . . .
O1 O 1.0402(13) 0.3540(16) 0.0706(16) 0.150(13) Uani 1 1 d . . .
C100 C 0.930(4) 0.388(2) -0.002(4) 0.30(6) Uani 1 1 d . . .
H10A H 0.9285 0.4191 0.0271 0.456 Uiso 1 1 calc R . .
H10B H 0.8937 0.3701 -0.0220 0.456 Uiso 1 1 calc R . .
H10C H 0.9412 0.4014 -0.0390 0.456 Uiso 1 1 calc R . .
C101 C 0.983(4) 0.283(4) -0.015(4) 0.36(8) Uani 1 1 d . . .
H10D H 1.0073 0.2519 0.0079 0.538 Uiso 1 1 calc R . .
H10E H 0.9966 0.3001 -0.0481 0.538 Uiso 1 1 calc R . .
H10F H 0.9449 0.2694 -0.0400 0.538 Uiso 1 1 calc R . .

loop_
_atom_site_aniso_label
_atom_site_aniso_U_11
_atom_site_aniso_U_22
_atom_site_aniso_U_33
_atom_site_aniso_U_23
_atom_site_aniso_U_13
_atom_site_aniso_U_12
C1 0.08(2) 0.048(15) 0.047(15) -0.002(11) 0.027(14) 0.003(13)
C2 0.08(2) 0.064(18) 0.072(19) -0.006(14) 0.045(16) -0.024(15)
C3 0.066(18) 0.046(14) 0.048(15) 0.004(11) 0.013(13) 0.010(12)
C4 0.061(17) 0.057(16) 0.047(14) 0.001(12) 0.008(13) 0.023(13)
C5 0.031(12) 0.047(13) 0.050(14) -0.001(10) 0.017(11) -0.005(10)
C6 0.045(15) 0.064(17) 0.054(15) -0.014(12) 0.018(13) 0.003(12)
C7 0.26(6) 0.046(18) 0.12(3) -0.006(18) 0.14(4) -0.01(2)
C8 0.18(7) 0.40(12) 0.12(5) -0.02(5) 0.11(5) 0.02(6)
C9 0.41(15) 0.19(8) 0.38(14) -0.14(9) -0.21(12) 0.18(9)
C10 0.35(15) 0.47(17) 0.18(9) 0.10(10) 0.00(9) 0.28(14)
C11 0.26(9) 0.33(11) 0.16(6) 0.15(7) 0.09(7) 0.08(8)
C12 0.18(6) 0.21(6) 0.14(5) 0.02(4) 0.06(4) -0.09(5)
C13 0.07(2) 0.10(2) 0.058(17) -0.016(16) 0.045(16) -0.008(18)
C14 0.17(5) 0.08(3) 0.37(8) -0.14(4) 0.16(5) -0.04(3)
C15 0.56(16) 0.34(11) 0.10(4) -0.05(6) 0.01(7) 0.33(12)
C16 0.12(3) 0.09(3) 0.19(5) -0.09(3) 0.08(3) -0.04(2)
C17 0.14(4) 0.08(3) 0.10(3) -0.04(2) 0.04(3) 0.00(2)
C18 0.08(2) 0.07(2) 0.14(3) -0.01(2) 0.05(2) -0.016(18)
C19 0.059(18) 0.050(16) 0.11(2) 0.003(16) 0.044(18) -0.007(13)
C20 0.08(2) 0.10(3) 0.07(2) -0.019(19) 0.027(18) -0.021(19)
C21 0.14(4) 0.06(2) 0.20(5) -0.03(3) 0.12(4) -0.05(2)
C22 0.17(5) 0.10(4) 0.21(6) 0.10(4) 0.11(5) 0.04(3)
C23 0.10(3) 0.07(2) 0.11(3) 0.00(2) 0.05(2) -0.01(2)
C24 0.066(19) 0.057(18) 0.057(17) -0.002(13) 0.018(15) 0.000(14)
C25 0.058(19) 0.09(2) 0.040(15) 0.004(14) -0.007(14) 0.008(15)
C26 0.05(2) 0.25(5) 0.07(2) 0.07(3) 0.036(18) 0.04(2)
C27 0.03(2) 0.8(2) 0.14(5) 0.17(8) 0.04(3) 0.04(5)
C28 0.09(3) 0.38(9) 0.11(4) 0.05(5) 0.05(3) 0.13(5)
C29 0.06(2) 0.27(6) 0.07(2) 0.03(3) 0.01(2) 0.08(3)
C30 0.07(2) 0.16(4) 0.08(2) 0.01(2) 0.05(2) 0.03(2)
C31 0.053(17) 0.050(16) 0.071(19) -0.015(14) -0.001(15) 0.012(13)
C32 0.059(19) 0.10(2) 0.067(19) 0.007(17) 0.029(16) 0.036(16)
C33 0.09(3) 0.08(2) 0.09(2) -0.04(2) 0.03(2) 0.00(2)
C34 0.08(2) 0.09(3) 0.09(3) -0.06(2) 0.03(2) -0.02(2)
C35 0.07(2) 0.12(3) 0.16(4) -0.08(3) 0.03(3) -0.01(2)
C36 0.052(19) 0.09(2) 0.11(3) -0.04(2) 0.029(18) -0.018(16)
C37 0.047(16) 0.061(16) 0.049(15) -0.002(13) 0.005(12) 0.027(13)
C38 0.08(2) 0.07(2) 0.08(2) 0.002(16) 0.003(18) -0.010(17)
C39 0.05(2) 0.13(3) 0.13(3) -0.02(3) 0.00(2) 0.03(2)
C40 0.034(18) 0.13(3) 0.12(3) -0.02(3) -0.022(19) 0.02(2)
C41 0.08(3) 0.10(3) 0.12(3) -0.03(2) 0.02(2) 0.05(2)
C42 0.09(3) 0.13(3) 0.09(3) -0.06(2) -0.01(2) 0.04(2)
P1 0.054(4) 0.045(4) 0.048(4) 0.001(3) 0.021(3) 0.011(3)
P2 0.079(5) 0.065(5) 0.082(5) -0.014(4) 0.050(5) -0.010(4)
P3 0.050(4) 0.070(5) 0.044(4) -0.006(3) 0.015(3) -0.007(3)
P4 0.044(4) 0.047(3) 0.045(4) 0.003(3) 0.014(3) 0.008(3)
I1 0.093(2) 0.118(2) 0.120(2) -0.0102(16) 0.0100(18) 0.0072(15)
I2 0.291(8) 0.520(14) 0.539(14) -0.376(13) 0.291(10) -0.289(10)
I3 0.126(3) 0.172(3) 0.100(2) -0.0201(19) 0.0572(19) -0.019(2)
I4 0.125(2) 0.140(3) 0.0937(19) 0.0146(16) 0.0526(18) 0.0102(18)
Au1 0.0542(7) 0.0566(6) 0.0464(6) 0.0010(4) 0.0140(5) 0.0087(5)
Au2 0.1141(13) 0.1124(13) 0.1532(16) -0.0693(11) 0.0941(12) -0.0565(10)
Au3 0.0566(7) 0.0785(8) 0.0513(7) -0.0127(5) 0.0210(5) -0.0076(5)
Au4 0.0510(6) 0.0566(6) 0.0447(6) 0.0031(4) 0.0148(5) 0.0074(5)
S1 0.131(15) 0.25(3) 0.37(3) -0.08(2) 0.083(18) 0.037(15)
O1 0.09(2) 0.22(4) 0.13(2) 0.01(2) 0.044(19) -0.04(2)
C100 0.62(18) 0.09(4) 0.19(7) 0.02(4) 0.15(9) 0.01(7)
C101 0.48(16) 0.32(11) 0.21(7) -0.08(8) 0.06(9) -0.32(12)

loop_
_atom_type_symbol
_atom_type_description
_atom_type_scat_dispersion_real
_atom_type_scat_dispersion_imag
_atom_type_scat_source
C C 0.0033 0.0016 'International Tables Vol C Tables 4.2.6.8 and 6.1.1.4'
H H 0.0000 0.0000 'International Tables Vol C Tables 4.2.6.8 and 6.1.1.4'
P P 0.1023 0.0942 'International Tables Vol C Tables 4.2.6.8 and 6.1.1.4'
I I -0.4742 1.8119 'International Tables Vol C Tables 4.2.6.8 and 6.1.1.4'
Au Au -2.0133 8.8022 'International Tables Vol C Tables 4.2.6.8 and 6.1.1.4'
S S 0.1246 0.1234 'International Tables Vol C Tables 4.2.6.8 and 6.1.1.4'
O O 0.0106 0.0060 'International Tables Vol C Tables 4.2.6.8 and 6.1.1.4'

loop_
_geom_angle_atom_site_label_1
_geom_angle_atom_site_label_2
_geom_angle_atom_site_label_3
_geom_angle
_geom_angle_site_symmetry_1
_geom_angle_site_symmetry_3
_geom_angle_publ_flag
C2 C1 P1 112.9(18) . . ?
C2 C1 H1A 109.0 . . ?
P1 C1 H1A 109.0 . . ?
C2 C1 H1B 109.0 . . ?
P1 C1 H1B 109.0 . . ?
H1A C1 H1B 107.8 . . ?
C1 C2 P2 109.2(18) . . ?
C1 C2 H2A 109.8 . . ?
P2 C2 H2A 109.8 . . ?
C1 C2 H2B 109.9 . . ?
P2 C2 H2B 109.8 . . ?
H2A C2 H2B 108.3 . . ?
C4 C3 P1 114.5(17) . . ?
C4 C3 H3A 108.6 . . ?
P1 C3 H3A 108.6 . . ?
C4 C3 H3B 108.6 . . ?
P1 C3 H3B 108.7 . . ?
H3A C3 H3B 107.6 . . ?
C3 C4 P3 111.8(17) . . ?
C3 C4 H4A 109.3 . . ?
P3 C4 H4A 109.2 . . ?
C3 C4 H4B 109.3 . . ?
P3 C4 H4B 109.3 . . ?
H4A C4 H4B 107.9 . . ?
C6 C5 P1 116.5(16) . . ?
C6 C5 H5A 108.1 . . ?
P1 C5 H5A 108.1 . . ?
C6 C5 H5B 108.2 . . ?
P1 C5 H5B 108.2 . . ?
H5A C5 H5B 107.3 . . ?
C5 C6 P4 108.4(17) . 7 ?
C5 C6 H6A 110.1 . . ?
P4 C6 H6A 110.0 7 . ?
C5 C6 H6B 110.0 . . ?
P4 C6 H6B 110.0 7 . ?
H6A C6 H6B 108.4 . . ?
C8 C7 C12 120.0 . . ?
C8 C7 P2 119(3) . . ?
C12 C7 P2 120(3) . . ?
C9 C8 C7 120.0 . . ?
C9 C8 H8 120.0 . . ?
C7 C8 H8 120.0 . . ?
C8 C9 C10 120.0 . . ?
C8 C9 H9 120.0 . . ?
C10 C9 H9 120.0 . . ?
C9 C10 C11 120.0 . . ?
C9 C10 H10 120.0 . . ?
C11 C10 H10 120.0 . . ?
C12 C11 C10 120.0 . . ?
C12 C11 H11 120.0 . . ?
C10 C11 H11 120.0 . . ?
C11 C12 C7 120.0 . . ?
C11 C12 H12 120.0 . . ?
C7 C12 H12 120.0 . . ?
C14 C13 C18 120.0 . . ?
C14 C13 P2 118.1(13) . . ?
C18 C13 P2 121.9(13) . . ?
C15 C14 C13 120.0 . . ?
C15 C14 H14 120.0 . . ?
C13 C14 H14 120.0 . . ?
C16 C15 C14 120.0 . . ?
C16 C15 H15 120.0 . . ?
C14 C15 H15 120.0 . . ?
C15 C16 C17 120.0 . . ?
C15 C16 H16 120.0 . . ?
C17 C16 H16 120.0 . . ?
C16 C17 C18 120.0 . . ?
C16 C17 H17 120.0 . . ?
C18 C17 H17 120.0 . . ?
C17 C18 C13 120.0 . . ?
C17 C18 H18 120.0 . . ?
C13 C18 H18 120.0 . . ?
C24 C19 C20 119(3) . . ?
C24 C19 P3 124(2) . . ?
C20 C19 P3 117(3) . . ?
C19 C20 C21 114(3) . . ?
C19 C20 H20 122.8 . . ?
C21 C20 H20 122.8 . . ?
C22 C21 C20 125(4) . . ?
C22 C21 H21 117.3 . . ?
C20 C21 H21 117.4 . . ?
C21 C22 C23 122(4) . . ?
C21 C22 H22 118.9 . . ?
C23 C22 H22 118.9 . . ?
C24 C23 C22 114(4) . . ?
C24 C23 H23 122.8 . . ?
C22 C23 H23 122.9 . . ?
C23 C24 C19 124(3) . . ?
C23 C24 H24 117.8 . . ?
C19 C24 H24 117.8 . . ?
C30 C25 C26 113(3) . . ?
C30 C25 P3 124(3) . . ?
C26 C25 P3 123(2) . . ?
C27 C26 C25 126(3) . . ?
C27 C26 H26 117.1 . . ?
C25 C26 H26 117.0 . . ?
C26 C27 C28 115(4) . . ?
C26 C27 H27 122.6 . . ?
C28 C27 H27 122.5 . . ?
C29 C28 C27 122(4) . . ?
C29 C28 H28 119.2 . . ?
C27 C28 H28 119.3 . . ?
C28 C29 C30 121(4) . . ?
C28 C29 H29 119.6 . . ?
C30 C29 H29 119.4 . . ?
C25 C30 C29 121(3) . . ?
C25 C30 H30 119.3 . . ?
C29 C30 H30 119.5 . . ?
C36 C31 C32 119(3) . . ?
C36 C31 P4 122(3) . . ?
C32 C31 P4 119(3) . . ?
C33 C32 C31 117(3) . . ?
C33 C32 H32 121.7 . . ?
C31 C32 H32 121.8 . . ?
C34 C33 C32 127(4) . . ?
C34 C33 H33 116.4 . . ?
C32 C33 H33 116.3 . . ?
C33 C34 C35 114(3) . . ?
C33 C34 H34 122.8 . . ?
C35 C34 H34 122.9 . . ?
C34 C35 C36 126(4) . . ?
C34 C35 H35 116.8 . . ?
C36 C35 H35 116.8 . . ?
C31 C36 C35 116(4) . . ?
C31 C36 H36 121.8 . . ?
C35 C36 H36 121.8 . . ?
C38 C37 C42 119(3) . . ?
C38 C37 P4 121(2) . . ?
C42 C37 P4 120(2) . . ?
C37 C38 C39 120(3) . . ?
C37 C38 H38 120.1 . . ?
C39 C38 H38 120.0 . . ?
C40 C39 C38 118(3) . . ?
C40 C39 H39 121.2 . . ?
C38 C39 H39 121.2 . . ?
C41 C40 C39 125(3) . . ?
C41 C40 H40 117.7 . . ?
C39 C40 H40 117.7 . . ?
C40 C41 C42 116(3) . . ?
C40 C41 H41 122.1 . . ?
C42 C41 H41 122.0 . . ?
C37 C42 C41 123(3) . . ?
C37 C42 H42 118.6 . . ?
C41 C42 H42 118.5 . . ?
C1 P1 C3 105.3(13) . . ?
C1 P1 C5 109.0(11) . . ?
C3 P1 C5 102.6(11) . . ?
C1 P1 Au1 115.5(10) . . ?
C3 P1 Au1 116.7(9) . . ?
C5 P1 Au1 106.8(7) . . ?
C7 P2 C13 109.4(13) . . ?
C7 P2 C2 106.3(16) . . ?
C13 P2 C2 102.3(12) . . ?
C7 P2 Au2 115.1(11) . . ?
C13 P2 Au2 111.4(8) . . ?
C2 P2 Au2 111.4(9) . . ?
C25 P3 C4 106.7(13) . . ?
C25 P3 C19 106.7(14) . . ?
C4 P3 C19 105.1(13) . . ?
C25 P3 Au3 112.2(10) . . ?
C4 P3 Au3 111.4(10) . . ?
C19 P3 Au3 114.2(10) . . ?
C31 P4 C6 106.2(13) . 7 ?
C31 P4 C37 107.7(12) . . ?
C6 P4 C37 105.5(12) 7 . ?
C31 P4 Au4 111.9(11) . . ?
C6 P4 Au4 113.6(8) 7 . ?
C37 P4 Au4 111.5(9) . . ?
P1 Au1 I1 172.17(19) . . ?
P1 Au1 Au4 108.09(16) . . ?
I1 Au1 Au4 78.59(8) . . ?
P2 Au2 I2 171.4(4) . . ?
P3 Au3 I3 179.2(2) . . ?
P4 Au4 I4 174.73(18) . . ?
P4 Au4 Au1 105.52(16) . . ?
I4 Au4 Au1 79.68(8) . . ?
O2 S2 C201 122(4) . . ?
O2 S2 C200 96(4) . . ?
C201 S2 C200 115(5) . . ?
S2 O2 S22 48.3(19) . . ?
S2 C200 S22 44(3) . . ?
S2 C200 H20A 109.4 . . ?
S22 C200 H20A 123.3 . . ?
S2 C200 H20B 109.7 . . ?
S22 C200 H20B 66.2 . . ?
H20A C200 H20B 109.5 . . ?
S2 C200 H20C 109.3 . . ?
S22 C200 H20C 125.6 . . ?
H20A C200 H20C 109.5 . . ?
H20B C200 H20C 109.5 . . ?
S2 C201 S22 42(2) . . ?
S2 C201 H20D 109.4 . . ?
S22 C201 H20D 120.6 . . ?
S2 C201 H20E 109.6 . . ?
S22 C201 H20E 128.0 . . ?
H20D C201 H20E 109.5 . . ?
S2 C201 H20F 109.4 . . ?
S22 C201 H20F 67.3 . . ?
H20D C201 H20F 109.5 . . ?
H20E C201 H20F 109.5 . . ?
O2 S22 C200 88(4) . . ?
O2 S22 C201 107(3) . . ?
C200 S22 C201 105(4) . . ?
O1 S1 C100 114(4) . . ?
O1 S1 C101 96(3) . . ?
C100 S1 C101 102(4) . . ?
S1 C100 H10A 109.5 . . ?
S1 C100 H10B 109.6 . . ?
H10A C100 H10B 109.5 . . ?
S1 C100 H10C 109.3 . . ?
H10A C100 H10C 109.5 . . ?
H10B C100 H10C 109.5 . . ?
S1 C101 H10D 109.5 . . ?
S1 C101 H10E 109.4 . . ?
H10D C101 H10E 109.5 . . ?
S1 C101 H10F 109.5 . . ?
H10D C101 H10F 109.5 . . ?
H10E C101 H10F 109.5 . . ?

loop_
_geom_bond_atom_site_label_1
_geom_bond_atom_site_label_2
_geom_bond_distance
_geom_bond_site_symmetry_2
_geom_bond_publ_flag
C1 C2 1.58(4) . ?
C1 P1 1.79(3) . ?
C1 H1A 0.9700 . ?
C1 H1B 0.9700 . ?
C2 P2 1.86(3) . ?
C2 H2A 0.9700 . ?
C2 H2B 0.9700 . ?
C3 C4 1.51(3) . ?
C3 P1 1.79(2) . ?
C3 H3A 0.9700 . ?
C3 H3B 0.9700 . ?
C4 P3 1.82(3) . ?
C4 H4A 0.9700 . ?
C4 H4B 0.9700 . ?
C5 C6 1.51(3) . ?
C5 P1 1.84(2) . ?
C5 H5A 0.9700 . ?
C5 H5B 0.9700 . ?
C6 P4 1.84(3) 7 ?
C6 H6A 0.9700 . ?
C6 H6B 0.9700 . ?
C7 C8 1.3900 . ?
C7 C12 1.3900 . ?
C7 P2 1.80(3) . ?
C8 C9 1.3900 . ?
C8 H8 0.9300 . ?
C9 C10 1.3900 . ?
C9 H9 0.9300 . ?
C10 C11 1.3900 . ?
C10 H10 0.9300 . ?
C11 C12 1.3900 . ?
C11 H11 0.9300 . ?
C12 H12 0.9300 . ?
C13 C14 1.3900 . ?
C13 C18 1.3900 . ?
C13 P2 1.804(17) . ?
C14 C15 1.3900 . ?
C14 H14 0.9300 . ?
C15 C16 1.3900 . ?
C15 H15 0.9300 . ?
C16 C17 1.3900 . ?
C16 H16 0.9300 . ?
C17 C18 1.3900 . ?
C17 H17 0.9300 . ?
C18 H18 0.9300 . ?
C19 C24 1.39(4) . ?
C19 C20 1.41(4) . ?
C19 P3 1.82(3) . ?
C20 C21 1.44(5) . ?
C20 H20 0.9300 . ?
C21 C22 1.22(6) . ?
C21 H21 0.9300 . ?
C22 C23 1.47(7) . ?
C22 H22 0.9300 . ?
C23 C24 1.36(4) . ?
C23 H23 0.9300 . ?
C24 H24 0.9300 . ?
C25 C30 1.35(4) . ?
C25 C26 1.43(4) . ?
C25 P3 1.76(3) . ?
C26 C27 1.37(5) . ?
C26 H26 0.9300 . ?
C27 C28 1.41(7) . ?
C27 H27 0.9300 . ?
C28 C29 1.27(6) . ?
C28 H28 0.9300 . ?
C29 C30 1.46(5) . ?
C29 H29 0.9300 . ?
C30 H30 0.9300 . ?
C31 C36 1.34(4) . ?
C31 C32 1.39(4) . ?
C31 P4 1.83(3) . ?
C32 C33 1.36(4) . ?
C32 H32 0.9300 . ?
C33 C34 1.22(4) . ?
C33 H33 0.9300 . ?
C34 C35 1.35(5) . ?
C34 H34 0.9300 . ?
C35 C36 1.34(4) . ?
C35 H35 0.9300 . ?
C36 H36 0.9300 . ?
C37 C38 1.34(4) . ?
C37 C42 1.34(4) . ?
C37 P4 1.84(2) . ?
C38 C39 1.41(4) . ?
C38 H38 0.9300 . ?
C39 C40 1.36(5) . ?
C39 H39 0.9300 . ?
C40 C41 1.30(5) . ?
C40 H40 0.9300 . ?
C41 C42 1.41(5) . ?
C41 H41 0.9300 . ?
C42 H42 0.9300 . ?
P1 Au1 2.236(7) . ?
P2 Au2 2.242(8) . ?
P3 Au3 2.236(7) . ?
P4 C6 1.84(3) 7 ?
P4 Au4 2.255(7) . ?
I1 Au1 2.427(3) . ?
I2 Au2 2.400(6) . ?
I3 Au3 2.394(3) . ?
I4 Au4 2.410(3) . ?
Au1 Au4 3.1842(16) . ?
S2 O2 1.41(4) . ?
S2 C201 1.61(7) . ?
S2 C200 1.60(8) . ?
O2 S22 1.54(4) . ?
C200 S22 1.67(8) . ?
C200 H20A 0.9600 . ?
C200 H20B 0.9600 . ?
C200 H20C 0.9600 . ?
C201 S22 1.74(8) . ?
C201 H20D 0.9600 . ?
C201 H20E 0.9600 . ?
C201 H20F 0.9600 . ?
S1 O1 1.41(3) . ?
S1 C100 1.85(7) . ?
S1 C101 1.88(9) . ?
C100 H10A 0.9600 . ?
C100 H10B 0.9600 . ?
C100 H10C 0.9600 . ?
C101 H10D 0.9600 . ?
C101 H10E 0.9600 . ?
C101 H10F 0.9600 . ?

loop_
_geom_torsion_atom_site_label_1
_geom_torsion_atom_site_label_2
_geom_torsion_atom_site_label_3
_geom_torsion_atom_site_label_4
_geom_torsion
_geom_torsion_site_symmetry_1
_geom_torsion_site_symmetry_2
_geom_torsion_site_symmetry_3
_geom_torsion_site_symmetry_4
_geom_torsion_publ_flag
P1 C1 C2 P2 -162.2(15) . . . . ?
P1 C3 C4 P3 176.3(14) . . . . ?
P1 C5 C6 P4 -175.5(12) . . . 7 ?
C12 C7 C8 C9 0.0 . . . . ?
P2 C7 C8 C9 168(2) . . . . ?
C7 C8 C9 C10 0.0 . . . . ?
C8 C9 C10 C11 0.0 . . . . ?
C9 C10 C11 C12 0.0 . . . . ?
C10 C11 C12 C7 0.0 . . . . ?
C8 C7 C12 C11 0.0 . . . . ?
P2 C7 C12 C11 -168(2) . . . . ?
C18 C13 C14 C15 0.0 . . . . ?
P2 C13 C14 C15 179.7(18) . . . . ?
C13 C14 C15 C16 0.0 . . . . ?
C14 C15 C16 C17 0.0 . . . . ?
C15 C16 C17 C18 0.0 . . . . ?
C16 C17 C18 C13 0.0 . . . . ?
C14 C13 C18 C17 0.0 . . . . ?
P2 C13 C18 C17 -179.7(19) . . . . ?
C24 C19 C20 C21 4(4) . . . . ?
P3 C19 C20 C21 -178(2) . . . . ?
C19 C20 C21 C22 -1(7) . . . . ?
C20 C21 C22 C23 -4(8) . . . . ?
C21 C22 C23 C24 5(7) . . . . ?
C22 C23 C24 C19 -1(5) . . . . ?
C20 C19 C24 C23 -3(5) . . . . ?
P3 C19 C24 C23 179(3) . . . . ?
C30 C25 C26 C27 15(8) . . . . ?
P3 C25 C26 C27 -172(6) . . . . ?
C25 C26 C27 C28 -18(12) . . . . ?
C26 C27 C28 C29 16(13) . . . . ?
C27 C28 C29 C30 -12(11) . . . . ?
C26 C25 C30 C29 -10(6) . . . . ?
P3 C25 C30 C29 177(3) . . . . ?
C28 C29 C30 C25 9(8) . . . . ?
C36 C31 C32 C33 3(4) . . . . ?
P4 C31 C32 C33 -179(2) . . . . ?
C31 C32 C33 C34 -1(5) . . . . ?
C32 C33 C34 C35 -3(6) . . . . ?
C33 C34 C35 C36 6(7) . . . . ?
C32 C31 C36 C35 -1(5) . . . . ?
P4 C31 C36 C35 -179(3) . . . . ?
C34 C35 C36 C31 -3(6) . . . . ?
C42 C37 C38 C39 -6(5) . . . . ?
P4 C37 C38 C39 177(3) . . . . ?
C37 C38 C39 C40 4(6) . . . . ?
C38 C39 C40 C41 0(7) . . . . ?
C39 C40 C41 C42 -3(7) . . . . ?
C38 C37 C42 C41 3(6) . . . . ?
P4 C37 C42 C41 -180(3) . . . . ?
C40 C41 C42 C37 2(7) . . . . ?
C2 C1 P1 C3 -157(2) . . . . ?
C2 C1 P1 C5 -48(2) . . . . ?
C2 C1 P1 Au1 72(2) . . . . ?
C4 C3 P1 C1 -68(2) . . . . ?
C4 C3 P1 C5 178(2) . . . . ?
C4 C3 P1 Au1 62(2) . . . . ?
C6 C5 P1 C1 -52(2) . . . . ?
C6 C5 P1 C3 59(2) . . . . ?
C6 C5 P1 Au1 -177.4(15) . . . . ?
C8 C7 P2 C13 -99(2) . . . . ?
C12 C7 P2 C13 69(2) . . . . ?
C8 C7 P2 C2 11(2) . . . . ?
C12 C7 P2 C2 179(2) . . . . ?
C8 C7 P2 Au2 134.9(18) . . . . ?
C12 C7 P2 Au2 -57(2) . . . . ?
C14 C13 P2 C7 -113.3(19) . . . . ?
C18 C13 P2 C7 66(2) . . . . ?
C14 C13 P2 C2 134.2(17) . . . . ?
C18 C13 P2 C2 -46(2) . . . . ?
C14 C13 P2 Au2 15.1(16) . . . . ?
C18 C13 P2 Au2 -165.2(14) . . . . ?
C1 C2 P2 C7 79(2) . . . . ?
C1 C2 P2 C13 -166(2) . . . . ?
C1 C2 P2 Au2 -47(2) . . . . ?
C30 C25 P3 C4 111(3) . . . . ?
C26 C25 P3 C4 -62(4) . . . . ?
C30 C25 P3 C19 -137(3) . . . . ?
C26 C25 P3 C19 50(4) . . . . ?
C30 C25 P3 Au3 -11(3) . . . . ?
C26 C25 P3 Au3 176(3) . . . . ?
C3 C4 P3 C25 -67(2) . . . . ?
C3 C4 P3 C19 -180(2) . . . . ?
C3 C4 P3 Au3 56(2) . . . . ?
C24 C19 P3 C25 -111(3) . . . . ?
C20 C19 P3 C25 71(3) . . . . ?
C24 C19 P3 C4 2(3) . . . . ?
C20 C19 P3 C4 -176(2) . . . . ?
C24 C19 P3 Au3 125(2) . . . . ?
C20 C19 P3 Au3 -54(2) . . . . ?
C36 C31 P4 C6 -138(2) . . . 7 ?
C32 C31 P4 C6 44(2) . . . 7 ?
C36 C31 P4 C37 109(3) . . . . ?
C32 C31 P4 C37 -68(2) . . . . ?
C36 C31 P4 Au4 -14(3) . . . . ?
C32 C31 P4 Au4 168.7(18) . . . . ?
C38 C37 P4 C31 -10(3) . . . . ?
C42 C37 P4 C31 172(3) . . . . ?
C38 C37 P4 C6 -123(3) . . . 7 ?
C42 C37 P4 C6 59(3) . . . 7 ?
C38 C37 P4 Au4 113(3) . . . . ?
C42 C37 P4 Au4 -64(3) . . . . ?
C1 P1 Au1 I1 -118.9(16) . . . . ?
C3 P1 Au1 I1 116.6(16) . . . . ?
C5 P1 Au1 I1 2.6(18) . . . . ?
C1 P1 Au1 Au4 93.3(9) . . . . ?
C3 P1 Au1 Au4 -31.3(10) . . . . ?
C5 P1 Au1 Au4 -145.3(8) . . . . ?
C7 P2 Au2 I2 -160(2) . . . . ?
C13 P2 Au2 I2 75(2) . . . . ?
C2 P2 Au2 I2 -39(2) . . . . ?
C25 P3 Au3 I3 -141(15) . . . . ?
C4 P3 Au3 I3 99(15) . . . . ?
C19 P3 Au3 I3 -20(16) . . . . ?
C31 P4 Au4 I4 46(2) . . . . ?
C6 P4 Au4 I4 166.3(19) 7 . . . ?
C37 P4 Au4 I4 -75(2) . . . . ?
C31 P4 Au4 Au1 -124.7(9) . . . . ?
C6 P4 Au4 Au1 -4.5(9) 7 . . . ?
C37 P4 Au4 Au1 114.6(10) . . . . ?
P1 Au1 Au4 P4 104.7(3) . . . . ?
I1 Au1 Au4 P4 -71.03(19) . . . . ?
P1 Au1 Au4 I4 -74.4(2) . . . . ?
I1 Au1 Au4 I4 109.82(13) . . . . ?
C201 S2 O2 S22 -57(4) . . . . ?
C200 S2 O2 S22 68(4) . . . . ?
O2 S2 C200 S22 -68(3) . . . . ?
C201 S2 C200 S22 62(4) . . . . ?
O2 S2 C201 S22 56(4) . . . . ?
C200 S2 C201 S22 -60(4) . . . . ?
S2 O2 S22 C200 -62(3) . . . . ?
S2 O2 S22 C201 43(3) . . . . ?
S2 C200 S22 O2 58(3) . . . . ?
S2 C200 S22 C201 -50(4) . . . . ?
S2 C201 S22 O2 -42(3) . . . . ?
S2 C201 S22 C200 51(4) . . . . ?
